data_2204309
loop_
_publ_author_name
'Wang, Hai-Bo'
'Chen, Jia-Hui'
'Wang, Jin-Tang'

_publ_section_title
;Methyl
 3-dimethylamino-2-{2-[2-(dimethylamino)-1-(3-phenyl-1,2,4-oxadiazol-5-yl)vinyloxy]phenyl}acrylate
;
_journal_issue 10
_journal_name_full 'Acta Crystallographica Section E'
_journal_page_first o1709
_journal_page_last o1711
_journal_paper_doi 10.1107/S1600536804021610
_journal_volume 60
_journal_year 2004
_chemical_formula_iupac 'C24 H26 N4 O4'
_chemical_formula_moiety 'C24 H26 N4 O4'
_chemical_formula_sum 'C24 H26 N4 O4'
_chemical_formula_weight 434.49
_chemical_name_systematic
;
Methyl 3-dimethylamino-2-{2-[2-(dimethylamino)-1-(3-phenyl-1,2,4-oxadiazol-5-
yl)vinyloxy]phenyl}acrylate
;
_space_group_IT_number 2
_symmetry_cell_setting triclinic
_symmetry_space_group_name_Hall '-P 1'
_symmetry_space_group_name_H-M 'P -1'
_atom_sites_solution_hydrogens geom
_atom_sites_solution_primary direct
_atom_sites_solution_secondary difmap
_cell_angle_alpha 71.06(3)
_cell_angle_beta 86.35(3)
_cell_angle_gamma 85.19(3)
_cell_formula_units_Z 4
_cell_length_a 11.220(2)
_cell_length_b 12.260(3)
_cell_length_c 17.762(4)
_cell_measurement_reflns_used 25
_cell_measurement_temperature 293(2)
_cell_measurement_theta_max 13
_cell_measurement_theta_min 10
_cell_volume 2301.1(10)
_computing_cell_refinement 'CAD-4 Software'
_computing_data_collection 'CAD-4 Software (Enraf-Nonius, 1989)'
_computing_data_reduction 'XCAD4 (Harms, 1995)'
_computing_molecular_graphics 'SHELXTL (Siemens, 1996)'
_computing_publication_material SHELXS97
_computing_structure_refinement 'SHELXL97 (Sheldrick, 1997)'
_computing_structure_solution 'SHELXS97 (Sheldrick, 1997)'
_diffrn_ambient_temperature 293(2)
_diffrn_measured_fraction_theta_full 0.997
_diffrn_measured_fraction_theta_max 0.997
_diffrn_measurement_device_type 'Enraf--Nonius CAD-4'
_diffrn_measurement_method \w/2\q
_diffrn_radiation_monochromator graphite
_diffrn_radiation_source 'fine-focus sealed tube'
_diffrn_radiation_type MoK\a
_diffrn_radiation_wavelength 0.71073
_diffrn_reflns_av_R_equivalents 0.0389
_diffrn_reflns_av_sigmaI/netI 0.0589
_diffrn_reflns_limit_h_max 13
_diffrn_reflns_limit_h_min 0
_diffrn_reflns_limit_k_max 14
_diffrn_reflns_limit_k_min -14
_diffrn_reflns_limit_l_max 21
_diffrn_reflns_limit_l_min -21
_diffrn_reflns_number 9501
_diffrn_reflns_theta_full 25.99
_diffrn_reflns_theta_max 25.99
_diffrn_reflns_theta_min 1.21
_diffrn_standards_decay_% 0
_diffrn_standards_interval_count 200
_diffrn_standards_interval_time 2h
_diffrn_standards_number 3
_exptl_absorpt_coefficient_mu 0.087
_exptl_absorpt_correction_T_max 0.9738
_exptl_absorpt_correction_T_min 0.9610
_exptl_absorpt_correction_type psi-scan
_exptl_absorpt_process_details '(North et al., 1968)'
_exptl_crystal_colour Colourless
_exptl_crystal_density_diffrn 1.254
_exptl_crystal_density_method 'not measured'
_exptl_crystal_description Block
_exptl_crystal_F_000 920
_exptl_crystal_size_max 0.50
_exptl_crystal_size_mid 0.30
_exptl_crystal_size_min 0.20
_refine_diff_density_max 0.324
_refine_diff_density_min -0.251
_refine_ls_extinction_coef 0.0092(15)
_refine_ls_extinction_expression Fc^*^=kFc[1+0.001xFc^2^\l^3^/sin(2\q)]^-1/4^
_refine_ls_extinction_method SHELXL97
_refine_ls_goodness_of_fit_ref 1.116
_refine_ls_hydrogen_treatment mixed
_refine_ls_matrix_type full
_refine_ls_number_parameters 578
_refine_ls_number_reflns 9014
_refine_ls_number_restraints 0
_refine_ls_restrained_S_all 1.116
_refine_ls_R_factor_all 0.1466
_refine_ls_R_factor_gt 0.0730
_refine_ls_shift/su_max 0.019
_refine_ls_shift/su_mean 0.004
_refine_ls_structure_factor_coef Fsqd
_refine_ls_weighting_details 'calc w = 1/[\s^2^(Fo^2^)+(0.1P)^2^+1.9P] where P = (Fo^2^+2Fc^2^)/3'
_refine_ls_weighting_scheme calc
_refine_ls_wR_factor_gt 0.2180
_refine_ls_wR_factor_ref 0.2585
_reflns_number_gt 4761
_reflns_number_total 9014
_reflns_threshold_expression I>2\s(I)
_cod_data_source_file cv6361.cif
_cod_data_source_block I
_cod_depositor_comments
;
The following automatic conversions were performed:
'_symmetry_cell_setting' value 'Triclinic' changed to 'triclinic'
according to '/home/saulius/struct/CIF-dictionaries/cif_core.dic'
dictionary named 'cif_core.dic' version 2.4.1 from 2010-06-29.

Automatic conversion script
Id: cif_fix_enum 1527 2010-12-29 10:47:43Z saulius 

The following automatic conversions were performed:

'_symmetry_cell_setting' value 'Triclinic' changed to 'triclinic'
according to /home/saulius/struct/CIF-dictionaries/cif_core.dic
dictionary named 'cif_core.dic' version 2.4.1 from 2010-06-29.

Automatic conversion script
Id: cif_fix_values 1715 2011-07-08 13:25:40Z adriana 
;
_cod_original_cell_volume 2301.1(8)
_cod_database_code 2204309
_cod_database_fobs_code 2204309

loop_
_symmetry_equiv_pos_as_xyz
'x, y, z'
'-x, -y, -z'

loop_
_atom_site_label
_atom_site_fract_x
_atom_site_fract_y
_atom_site_fract_z
_atom_site_U_iso_or_equiv
_atom_site_adp_type
_atom_site_calc_flag
_atom_site_refinement_flags
_atom_site_occupancy
_atom_site_type_symbol
O1 0.4433(3) 0.7041(3) 0.1043(2) 0.0757(10) Uani d . 1 O
O2 0.2919(2) 0.6539(2) 0.01330(16) 0.0579(8) Uani d . 1 O
O3 0.1441(3) 0.8162(3) -0.22610(19) 0.0858(11) Uani d . 1 O
O4 0.0136(3) 0.7239(3) -0.13038(19) 0.0754(9) Uani d . 1 O
O5 0.9365(3) 0.2143(3) 0.55314(18) 0.0703(9) Uani d . 1 O
O6 0.7730(2) 0.0645(2) 0.56559(16) 0.0556(7) Uani d . 1 O
O7 0.6299(4) -0.1881(3) 0.7743(2) 0.0861(11) Uani d . 1 O
O8 0.5084(3) -0.0843(3) 0.6783(2) 0.0744(9) Uani d . 1 O
N1 0.5349(4) 0.7096(4) 0.1547(3) 0.0761(12) Uani d . 1 N
N2 0.5286(3) 0.5271(3) 0.1533(2) 0.0553(9) Uani d . 1 N
N3 0.3170(4) 0.9392(3) -0.0801(3) 0.0720(11) Uani d . 1 N
N4 0.2889(4) 0.4044(3) 0.0247(2) 0.0676(10) Uani d . 1 N
N5 1.0272(3) 0.2944(4) 0.5324(2) 0.0706(11) Uani d . 1 N
N6 1.0133(3) 0.2156(3) 0.4350(2) 0.0537(9) Uani d . 1 N
N7 0.8204(4) 0.0864(4) 0.7628(2) 0.0752(12) Uani d . 1 N
N8 0.7662(3) -0.0295(3) 0.4299(2) 0.0643(10) Uani d . 1 N
C1 0.8137(5) 0.4234(5) 0.3167(3) 0.0768(15) Uani d . 1 C
H1B 0.8440 0.3468 0.3346 0.092 Uiso calc R 1 H
C2 0.7243(4) 0.4551(4) 0.2629(3) 0.0660(12) Uani d . 1 C
H2B 0.6948 0.4005 0.2441 0.079 Uiso calc R 1 H
C3 0.6783(4) 0.5695(4) 0.2365(2) 0.0547(11) Uani d . 1 C
C4 0.7251(4) 0.6498(4) 0.2637(3) 0.0662(12) Uani d . 1 C
H4A 0.6954 0.7265 0.2459 0.079 Uiso calc R 1 H
C5 0.8179(4) 0.6160(6) 0.3183(3) 0.0810(16) Uani d . 1 C
H5B 0.8506 0.6699 0.3362 0.097 Uiso calc R 1 H
C6 0.8584(5) 0.5028(6) 0.3441(3) 0.0787(15) Uani d . 1 C
H6B 0.9179 0.4790 0.3813 0.094 Uiso calc R 1 H
C7 0.5799(4) 0.6040(4) 0.1802(3) 0.0551(10) Uani d . 1 C
C8 0.4460(4) 0.5908(4) 0.1072(2) 0.0563(11) Uani d . 1 C
C9 0.3611(4) 0.5633(4) 0.0619(2) 0.0560(11) Uani d . 1 C
C10 0.1806(3) 0.6846(4) 0.0433(2) 0.0487(10) Uani d . 1 C
C11 0.1386(4) 0.6305(4) 0.1197(2) 0.0596(11) Uani d . 1 C
H11A 0.1854 0.5715 0.1542 0.072 Uiso calc R 1 H
C12 0.0273(5) 0.6640(5) 0.1449(3) 0.0704(13) Uani d . 1 C
H12A -0.0006 0.6284 0.1968 0.084 Uiso calc R 1 H
C13 -0.0433(4) 0.7505(5) 0.0932(3) 0.0760(14) Uani d . 1 C
H13A -0.1195 0.7724 0.1093 0.091 Uiso calc R 1 H
C14 0.0020(4) 0.8034(4) 0.0173(3) 0.0645(12) Uani d . 1 C
H14A -0.0442 0.8635 -0.0169 0.077 Uiso calc R 1 H
C15 0.1130(4) 0.7713(4) -0.0104(2) 0.0510(10) Uani d . 1 C
C16 0.1585(4) 0.8233(4) -0.0936(2) 0.0529(10) Uani d . 1 C
C17 0.1079(4) 0.7897(4) -0.1567(3) 0.0609(11) Uani d . 1 C
C18 -0.0410(6) 0.6898(6) -0.1893(3) 0.0992(19) Uani d . 1 C
H18A -0.1064 0.6431 -0.1649 0.149 Uiso calc R 1 H
H18B 0.0171 0.6461 -0.2119 0.149 Uiso calc R 1 H
H18C -0.0703 0.7574 -0.2305 0.149 Uiso calc R 1 H
C19 0.2545(4) 0.8874(4) -0.1181(3) 0.0633(12) Uani d . 1 C
H19A 0.2812 0.8969 -0.1703 0.076 Uiso calc R 1 H
C20 0.4299(6) 0.9880(6) -0.1153(4) 0.114(2) Uani d . 1 C
H20A 0.4450 0.9773 -0.1663 0.171 Uiso calc R 1 H
H20B 0.4939 0.9498 -0.0809 0.171 Uiso calc R 1 H
H20C 0.4249 1.0691 -0.1217 0.171 Uiso calc R 1 H
C21 0.2822(5) 0.9499(5) -0.0030(4) 0.0877(16) Uani d . 1 C
H21A 0.2073 0.9157 0.0151 0.132 Uiso calc R 1 H
H21B 0.2737 1.0302 -0.0070 0.132 Uiso calc R 1 H
H21C 0.3425 0.9110 0.0343 0.132 Uiso calc R 1 H
C22 0.3581(4) 0.4514(4) 0.0627(2) 0.0593(11) Uani d . 1 C
H22A 0.4136 0.3994 0.0951 0.071 Uiso calc R 1 H
C23 0.3036(6) 0.2810(5) 0.0373(3) 0.0869(16) Uani d . 1 C
H23A 0.3618 0.2460 0.0769 0.130 Uiso calc R 1 H
H23B 0.3302 0.2681 -0.0118 0.130 Uiso calc R 1 H
H23C 0.2284 0.2472 0.0550 0.130 Uiso calc R 1 H
C24 0.2024(5) 0.4682(5) -0.0320(3) 0.0829(16) Uani d . 1 C
H24A 0.1992 0.5483 -0.0359 0.124 Uiso calc R 1 H
H24B 0.1251 0.4387 -0.0149 0.124 Uiso calc R 1 H
H24C 0.2248 0.4602 -0.0831 0.124 Uiso calc R 1 H
C31 1.2869(5) 0.5200(5) 0.3992(3) 0.0785(15) Uani d . 1 C
H31A 1.3102 0.5795 0.4155 0.094 Uiso calc R 1 H
C32 1.1978(4) 0.4508(4) 0.4425(3) 0.0660(12) Uani d . 1 C
H32A 1.1618 0.4641 0.4877 0.079 Uiso calc R 1 H
C33 1.1627(3) 0.3622(4) 0.4183(2) 0.0516(10) Uani d . 1 C
C34 1.2171(4) 0.3454(4) 0.3503(3) 0.0623(12) Uani d . 1 C
H34A 1.1936 0.2872 0.3327 0.075 Uiso calc R 1 H
C35 1.3059(4) 0.4147(4) 0.3087(3) 0.0696(13) Uani d . 1 C
H35A 1.3428 0.4020 0.2636 0.084 Uiso calc R 1 H
C36 1.3402(5) 0.5015(5) 0.3331(3) 0.0771(14) Uani d . 1 C
H36A 1.4000 0.5480 0.3046 0.093 Uiso calc R 1 H
C37 1.0681(4) 0.2888(4) 0.4633(2) 0.0544(10) Uani d . 1 C
C38 0.9341(4) 0.1725(4) 0.4915(2) 0.0543(10) Uani d . 1 C
C39 0.8449(4) 0.0927(4) 0.4963(2) 0.0523(10) Uani d . 1 C
C40 0.6763(3) 0.1406(3) 0.5701(2) 0.0463(9) Uani d . 1 C
C41 0.6150(4) 0.1170(3) 0.6439(2) 0.0484(10) Uani d . 1 C
C42 0.5186(4) 0.1904(4) 0.6499(3) 0.0630(12) Uani d . 1 C
H42A 0.4774 0.1767 0.6988 0.076 Uiso calc R 1 H
C43 0.4799(4) 0.2835(4) 0.5867(3) 0.0651(12) Uani d . 1 C
H43A 0.4132 0.3308 0.5927 0.078 Uiso calc R 1 H
C44 0.5417(4) 0.3047(4) 0.5154(3) 0.0610(12) Uani d . 1 C
H44A 0.5173 0.3681 0.4725 0.073 Uiso calc R 1 H
C45 0.6399(4) 0.2339(3) 0.5055(2) 0.0543(10) Uani d . 1 C
H45A 0.6807 0.2486 0.4564 0.065 Uiso calc R 1 H
C46 0.6565(4) 0.0131(4) 0.7111(2) 0.0546(10) Uani d . 1 C
C47 0.6013(4) -0.0954(4) 0.7257(3) 0.0596(11) Uani d . 1 C
C48 0.4479(5) -0.1877(4) 0.6885(4) 0.0930(18) Uani d . 1 C
H48A 0.3842 -0.1704 0.6519 0.140 Uiso calc R 1 H
H48B 0.4155 -0.2161 0.7421 0.140 Uiso calc R 1 H
H48C 0.5037 -0.2455 0.6783 0.140 Uiso calc R 1 H
C49 0.7513(4) 0.0064(4) 0.7561(3) 0.0613(12) Uani d . 1 C
H49A 0.7726 -0.0681 0.7888 0.074 Uiso calc R 1 H
C50 0.9255(6) 0.0518(6) 0.8096(4) 0.106(2) Uani d . 1 C
H50A 0.9341 -0.0310 0.8308 0.159 Uiso calc R 1 H
H50B 0.9177 0.0836 0.8526 0.159 Uiso calc R 1 H
H50C 0.9948 0.0799 0.7766 0.159 Uiso calc R 1 H
C51 0.7953(5) 0.2088(4) 0.7271(3) 0.0826(15) Uani d . 1 C
H51A 0.7242 0.2227 0.6971 0.124 Uiso calc R 1 H
H51B 0.8614 0.2411 0.6922 0.124 Uiso calc R 1 H
H51C 0.7837 0.2444 0.7681 0.124 Uiso calc R 1 H
C52 0.8406(4) 0.0451(4) 0.4382(3) 0.0565(11) Uani d . 1 C
H52A 0.8986 0.0677 0.3974 0.068 Uiso calc R 1 H
C53 0.6704(5) -0.0789(4) 0.4859(3) 0.0797(15) Uani d . 1 C
H53A 0.6678 -0.0490 0.5298 0.120 Uiso calc R 1 H
H53B 0.6843 -0.1615 0.5054 0.120 Uiso calc R 1 H
H53C 0.5955 -0.0590 0.4599 0.120 Uiso calc R 1 H
C54 0.7804(5) -0.0680(4) 0.3598(3) 0.0774(14) Uani d . 1 C
H54A 0.8446 -0.0300 0.3257 0.116 Uiso calc R 1 H
H54B 0.7075 -0.0492 0.3314 0.116 Uiso calc R 1 H
H54C 0.7984 -0.1501 0.3764 0.116 Uiso calc R 1 H

loop_
_atom_site_aniso_label
_atom_site_aniso_U_11
_atom_site_aniso_U_22
_atom_site_aniso_U_33
_atom_site_aniso_U_12
_atom_site_aniso_U_13
_atom_site_aniso_U_23
O1 0.067(2) 0.060(2) 0.095(2) 0.0049(16) -0.0298(18) -0.0141(17)
O2 0.0496(16) 0.0637(18) 0.0490(16) 0.0023(14) -0.0027(13) -0.0039(14)
O3 0.105(3) 0.101(3) 0.050(2) -0.028(2) -0.0010(19) -0.0182(18)
O4 0.076(2) 0.096(3) 0.062(2) -0.0223(19) -0.0046(17) -0.0313(18)
O5 0.065(2) 0.093(2) 0.0583(18) -0.0226(18) 0.0084(15) -0.0306(17)
O6 0.0519(16) 0.0519(16) 0.0538(17) 0.0034(13) 0.0003(13) -0.0062(13)
O7 0.118(3) 0.054(2) 0.076(2) -0.0125(19) -0.024(2) -0.0017(18)
O8 0.078(2) 0.0550(19) 0.087(2) -0.0083(16) -0.0188(19) -0.0132(17)
N1 0.068(3) 0.065(3) 0.095(3) 0.001(2) -0.030(2) -0.022(2)
N2 0.048(2) 0.057(2) 0.054(2) 0.0039(17) -0.0083(17) -0.0093(17)
N3 0.076(3) 0.065(2) 0.078(3) -0.019(2) 0.000(2) -0.023(2)
N4 0.080(3) 0.065(3) 0.059(2) 0.000(2) -0.016(2) -0.0194(19)
N5 0.063(2) 0.093(3) 0.064(2) -0.022(2) 0.007(2) -0.033(2)
N6 0.051(2) 0.055(2) 0.053(2) -0.0035(17) -0.0030(17) -0.0135(17)
N7 0.086(3) 0.063(3) 0.078(3) 0.001(2) -0.026(2) -0.022(2)
N8 0.066(2) 0.059(2) 0.065(2) -0.0086(19) 0.0013(19) -0.0146(19)
C1 0.071(3) 0.080(4) 0.062(3) 0.011(3) -0.010(3) 0.000(3)
C2 0.067(3) 0.066(3) 0.057(3) -0.002(2) -0.007(2) -0.009(2)
C3 0.046(2) 0.066(3) 0.048(2) -0.005(2) 0.0018(19) -0.012(2)
C4 0.055(3) 0.080(3) 0.072(3) 0.007(2) -0.003(2) -0.037(3)
C5 0.056(3) 0.123(5) 0.081(4) 0.005(3) -0.006(3) -0.058(4)
C6 0.062(3) 0.113(5) 0.058(3) 0.018(3) -0.011(2) -0.028(3)
C7 0.049(2) 0.057(3) 0.057(3) 0.002(2) -0.004(2) -0.015(2)
C8 0.056(3) 0.057(3) 0.049(2) -0.001(2) 0.002(2) -0.009(2)
C9 0.050(2) 0.058(3) 0.053(2) -0.002(2) -0.004(2) -0.008(2)
C10 0.045(2) 0.058(2) 0.046(2) -0.0076(19) 0.0020(18) -0.021(2)
C11 0.060(3) 0.066(3) 0.049(3) -0.009(2) -0.004(2) -0.012(2)
C12 0.073(3) 0.087(4) 0.057(3) -0.024(3) 0.016(3) -0.031(3)
C13 0.053(3) 0.104(4) 0.077(3) 0.002(3) 0.001(3) -0.039(3)
C14 0.056(3) 0.074(3) 0.063(3) 0.001(2) -0.002(2) -0.024(2)
C15 0.046(2) 0.057(2) 0.054(2) -0.0034(19) -0.0083(19) -0.022(2)
C16 0.049(2) 0.055(2) 0.050(2) 0.002(2) -0.0079(19) -0.011(2)
C17 0.066(3) 0.058(3) 0.054(3) 0.000(2) -0.004(2) -0.011(2)
C18 0.104(4) 0.130(5) 0.086(4) -0.031(4) -0.008(3) -0.059(4)
C19 0.071(3) 0.058(3) 0.055(3) -0.005(2) -0.006(2) -0.009(2)
C20 0.093(5) 0.107(5) 0.148(6) -0.049(4) 0.012(4) -0.041(4)
C21 0.094(4) 0.071(3) 0.108(5) -0.017(3) -0.013(3) -0.037(3)
C22 0.062(3) 0.065(3) 0.046(2) -0.003(2) -0.002(2) -0.011(2)
C23 0.112(5) 0.080(4) 0.070(3) -0.009(3) -0.022(3) -0.021(3)
C24 0.081(4) 0.104(4) 0.070(3) 0.011(3) -0.027(3) -0.036(3)
C31 0.077(3) 0.074(3) 0.088(4) -0.021(3) -0.008(3) -0.026(3)
C32 0.069(3) 0.068(3) 0.064(3) -0.001(3) -0.007(2) -0.027(2)
C33 0.041(2) 0.058(3) 0.052(2) 0.0020(19) -0.0075(19) -0.014(2)
C34 0.060(3) 0.065(3) 0.057(3) -0.001(2) -0.007(2) -0.014(2)
C35 0.069(3) 0.067(3) 0.065(3) -0.005(3) 0.005(2) -0.012(2)
C36 0.069(3) 0.073(3) 0.079(4) -0.010(3) 0.000(3) -0.010(3)
C37 0.051(2) 0.061(3) 0.051(2) 0.002(2) -0.009(2) -0.017(2)
C38 0.046(2) 0.062(3) 0.053(3) 0.005(2) -0.005(2) -0.016(2)
C39 0.048(2) 0.057(3) 0.047(2) 0.003(2) 0.0035(19) -0.012(2)
C40 0.042(2) 0.043(2) 0.054(2) -0.0067(18) -0.0020(18) -0.0158(18)
C41 0.053(2) 0.045(2) 0.047(2) -0.0080(19) -0.0013(19) -0.0129(18)
C42 0.062(3) 0.060(3) 0.062(3) 0.003(2) 0.005(2) -0.017(2)
C43 0.060(3) 0.051(3) 0.080(3) 0.008(2) -0.001(3) -0.020(2)
C44 0.057(3) 0.046(2) 0.069(3) 0.003(2) -0.014(2) -0.004(2)
C45 0.054(2) 0.053(2) 0.048(2) 0.001(2) -0.0062(19) -0.005(2)
C46 0.063(3) 0.054(3) 0.043(2) 0.002(2) -0.006(2) -0.0104(19)
C47 0.073(3) 0.049(3) 0.051(2) -0.004(2) -0.001(2) -0.008(2)
C48 0.091(4) 0.063(3) 0.125(5) -0.021(3) -0.021(4) -0.023(3)
C49 0.076(3) 0.053(3) 0.048(2) 0.002(2) -0.005(2) -0.008(2)
C50 0.096(4) 0.112(5) 0.113(5) 0.000(4) -0.044(4) -0.033(4)
C51 0.098(4) 0.070(3) 0.084(4) -0.013(3) -0.024(3) -0.024(3)
C52 0.052(3) 0.052(2) 0.058(3) -0.001(2) -0.001(2) -0.008(2)
C53 0.079(4) 0.072(3) 0.086(4) -0.022(3) 0.007(3) -0.020(3)
C54 0.098(4) 0.069(3) 0.071(3) -0.011(3) -0.001(3) -0.028(3)

loop_
_atom_type_symbol
_atom_type_description
_atom_type_scat_dispersion_real
_atom_type_scat_dispersion_imag
_atom_type_scat_source
C C 0.0033 0.0016 'International Tables Vol C Tables 4.2.6.8 and 6.1.1.4'
H H 0.0000 0.0000 'International Tables Vol C Tables 4.2.6.8 and 6.1.1.4'
N N 0.0061 0.0033 'International Tables Vol C Tables 4.2.6.8 and 6.1.1.4'
O O 0.0106 0.0060 'International Tables Vol C Tables 4.2.6.8 and 6.1.1.4'

loop_
_geom_angle_atom_site_label_1
_geom_angle_atom_site_label_2
_geom_angle_atom_site_label_3
_geom_angle
_geom_angle_publ_flag
C8 O1 N1 105.9(3) yes
C9 O2 C10 118.4(3) yes
C17 O4 C18 115.7(4) yes
C38 O5 N5 106.1(3) yes
C40 O6 C39 117.6(3) yes
C47 O8 C48 116.3(4) yes
C7 N1 O1 103.2(4) yes
C8 N2 C7 103.3(4) yes
C19 N3 C21 124.1(4) yes
C19 N3 C20 120.3(5) yes
C21 N3 C20 115.6(5) yes
C22 N4 C24 124.6(4) yes
C22 N4 C23 119.5(4) yes
C24 N4 C23 115.9(4) yes
C37 N5 O5 102.8(3) yes
C38 N6 C37 102.8(4) yes
C49 N7 C51 124.0(4) yes
C49 N7 C50 120.0(4) yes
C51 N7 C50 116.0(5) yes
C52 N8 C53 125.3(4) yes
C52 N8 C54 119.5(4) yes
C53 N8 C54 115.2(4) yes
C6 C1 C2 120.8(5) ?
C6 C1 H1B 119.6 ?
C2 C1 H1B 119.6 ?
C1 C2 C3 119.6(5) ?
C1 C2 H2B 120.2 ?
C3 C2 H2B 120.2 ?
C4 C3 C2 119.4(4) ?
C4 C3 C7 120.6(4) yes
C2 C3 C7 120.0(4) ?
C3 C4 C5 120.4(5) ?
C3 C4 H4A 119.8 ?
C5 C4 H4A 119.8 ?
C6 C5 C4 118.5(5) ?
C6 C5 H5B 120.7 ?
C4 C5 H5B 120.7 ?
C1 C6 C5 121.4(5) ?
C1 C6 H6B 119.3 ?
C5 C6 H6B 119.3 ?
N1 C7 N2 115.7(4) yes
N1 C7 C3 121.6(4) yes
N2 C7 C3 122.7(4) ?
N2 C8 O1 112.0(4) yes
N2 C8 C9 131.6(4) yes
O1 C8 C9 116.4(4) ?
C22 C9 O2 123.2(4) yes
C22 C9 C8 119.4(4) yes
O2 C9 C8 117.1(4) ?
C11 C10 C15 122.0(4) ?
C11 C10 O2 122.9(4) ?
C15 C10 O2 115.1(3) yes
C10 C11 C12 119.8(4) ?
C10 C11 H11A 120.1 ?
C12 C11 H11A 120.1 ?
C11 C12 C13 120.3(4) ?
C11 C12 H12A 119.9 ?
C13 C12 H12A 119.9 ?
C14 C13 C12 118.4(5) ?
C14 C13 H13A 120.8 ?
C12 C13 H13A 120.8 ?
C13 C14 C15 123.0(5) ?
C13 C14 H14A 118.5 ?
C15 C14 H14A 118.5 ?
C10 C15 C14 116.5(4) ?
C10 C15 C16 120.5(4) yes
C14 C15 C16 123.0(4) ?
C19 C16 C17 114.1(4) yes
C19 C16 C15 126.9(4) yes
C17 C16 C15 118.4(4) ?
O3 C17 O4 121.3(4) yes
O3 C17 C16 125.7(4) yes
O4 C17 C16 112.9(4) ?
O4 C18 H18A 109.5 ?
O4 C18 H18B 109.5 ?
H18A C18 H18B 109.5 ?
O4 C18 H18C 109.5 ?
H18A C18 H18C 109.5 ?
H18B C18 H18C 109.5 ?
N3 C19 C16 130.9(4) yes
N3 C19 H19A 114.6 ?
C16 C19 H19A 114.6 ?
N3 C20 H20A 109.5 ?
N3 C20 H20B 109.5 ?
H20A C20 H20B 109.5 ?
N3 C20 H20C 109.5 ?
H20A C20 H20C 109.5 ?
H20B C20 H20C 109.5 ?
N3 C21 H21A 109.5 ?
N3 C21 H21B 109.5 ?
H21A C21 H21B 109.5 ?
N3 C21 H21C 109.5 ?
H21A C21 H21C 109.5 ?
H21B C21 H21C 109.5 ?
N4 C22 C9 130.8(4) yes
N4 C22 H22A 114.6 ?
C9 C22 H22A 114.6 ?
N4 C23 H23A 109.5 ?
N4 C23 H23B 109.5 ?
H23A C23 H23B 109.5 ?
N4 C23 H23C 109.5 ?
H23A C23 H23C 109.5 ?
H23B C23 H23C 109.5 ?
N4 C24 H24A 109.5 ?
N4 C24 H24B 109.5 ?
H24A C24 H24B 109.5 ?
N4 C24 H24C 109.5 ?
H24A C24 H24C 109.5 ?
H24B C24 H24C 109.5 ?
C36 C31 C32 120.7(5) ?
C36 C31 H31A 119.7 ?
C32 C31 H31A 119.7 ?
C31 C32 C33 119.8(5) ?
C31 C32 H32A 120.1 ?
C33 C32 H32A 120.1 ?
C34 C33 C32 118.8(4) ?
C34 C33 C37 120.8(4) yes
C32 C33 C37 120.4(4) yes
C35 C34 C33 120.3(5) ?
C35 C34 H34A 119.9 ?
C33 C34 H34A 119.9 ?
C36 C35 C34 120.6(5) ?
C36 C35 H35A 119.7 ?
C34 C35 H35A 119.7 ?
C31 C36 C35 119.9(5) ?
C31 C36 H36A 120.1 ?
C35 C36 H36A 120.1 ?
N5 C37 N6 115.6(4) yes
N5 C37 C33 121.0(4) yes
N6 C37 C33 123.3(4) ?
N6 C38 O5 112.8(4) yes
N6 C38 C39 130.1(4) yes
O5 C38 C39 117.0(4) ?
C52 C39 O6 124.4(4) ?
C52 C39 C38 119.8(4) yes
O6 C39 C38 115.6(4) yes
C45 C40 O6 122.9(4) yes
C45 C40 C41 121.1(4) ?
O6 C40 C41 116.0(3) yes
C42 C41 C40 117.2(4) ?
C42 C41 C46 124.0(4) yes
C40 C41 C46 118.8(4) yes
C41 C42 C43 123.1(4) ?
C41 C42 H42A 118.5 ?
C43 C42 H42A 118.5 ?
C44 C43 C42 118.5(4) ?
C44 C43 H43A 120.8 ?
C42 C43 H43A 120.8 ?
C43 C44 C45 121.3(4) ?
C43 C44 H44A 119.4 ?
C45 C44 H44A 119.4 ?
C44 C45 C40 118.9(4) ?
C44 C45 H45A 120.6 ?
C40 C45 H45A 120.6 ?
C49 C46 C47 114.8(4) yes
C49 C46 C41 125.5(4) yes
C47 C46 C41 119.3(4) ?
O7 C47 O8 120.7(4) yes
O7 C47 C46 126.9(4) ?
O8 C47 C46 112.3(4) yes
O8 C48 H48A 109.5 ?
O8 C48 H48B 109.5 ?
H48A C48 H48B 109.5 ?
O8 C48 H48C 109.5 ?
H48A C48 H48C 109.5 ?
H48B C48 H48C 109.5 ?
N7 C49 C46 132.3(4) yes
N7 C49 H49A 113.8 ?
C46 C49 H49A 113.8 ?
N7 C50 H50A 109.5 ?
N7 C50 H50B 109.5 ?
H50A C50 H50B 109.5 ?
N7 C50 H50C 109.5 ?
H50A C50 H50C 109.5 ?
H50B C50 H50C 109.5 ?
N7 C51 H51A 109.5 ?
N7 C51 H51B 109.5 ?
H51A C51 H51B 109.5 ?
N7 C51 H51C 109.5 ?
H51A C51 H51C 109.5 ?
H51B C51 H51C 109.5 ?
C39 C52 N8 130.2(4) yes
C39 C52 H52A 114.9 ?
N8 C52 H52A 114.9 ?
N8 C53 H53A 109.5 ?
N8 C53 H53B 109.5 ?
H53A C53 H53B 109.5 ?
N8 C53 H53C 109.5 ?
H53A C53 H53C 109.5 ?
H53B C53 H53C 109.5 ?
N8 C54 H54A 109.5 ?
N8 C54 H54B 109.5 ?
H54A C54 H54B 109.5 ?
N8 C54 H54C 109.5 ?
H54A C54 H54C 109.5 ?
H54B C54 H54C 109.5 ?

loop_
_geom_bond_atom_site_label_1
_geom_bond_atom_site_label_2
_geom_bond_distance
_geom_bond_publ_flag
O1 C8 1.371(5) yes
O1 N1 1.424(5) yes
O2 C9 1.378(5) yes
O2 C10 1.397(5) yes
O3 C17 1.220(5) yes
O4 C17 1.351(5) yes
O4 C18 1.433(6) yes
O5 C38 1.354(5) yes
O5 N5 1.422(5) yes
O6 C40 1.386(5) yes
O6 C39 1.389(5) yes
O7 C47 1.215(5) yes
O8 C47 1.351(5) yes
O8 C48 1.443(6) yes
N1 C7 1.295(6) yes
N2 C8 1.303(5) yes
N2 C7 1.367(5) yes
N3 C19 1.328(6) yes
N3 C21 1.445(7) yes
N3 C20 1.462(7) yes
N4 C22 1.336(6) yes
N4 C24 1.432(6) yes
N4 C23 1.453(6) yes
N5 C37 1.304(5) yes
N6 C38 1.303(5) yes
N6 C37 1.365(5) yes
N7 C49 1.338(6) yes
N7 C51 1.437(6) yes
N7 C50 1.441(6) yes
N8 C52 1.337(5) yes
N8 C53 1.448(6) yes
N8 C54 1.462(6) yes
C1 C6 1.364(7) ?
C1 C2 1.373(6) ?
C1 H1B 0.9300 ?
C2 C3 1.391(6) ?
C2 H2B 0.9300 ?
C3 C4 1.380(6) ?
C3 C7 1.479(6) ?
C4 C5 1.411(7) ?
C4 H4A 0.9300 ?
C5 C6 1.361(8) ?
C5 H5B 0.9300 ?
C6 H6B 0.9300 ?
C8 C9 1.414(6) yes
C9 C22 1.371(6) yes
C10 C11 1.374(6) ?
C10 C15 1.383(6) ?
C11 C12 1.375(6) ?
C11 H11A 0.9300 ?
C12 C13 1.384(7) ?
C12 H12A 0.9300 ?
C13 C14 1.377(7) ?
C13 H13A 0.9300 ?
C14 C15 1.384(6) ?
C14 H14A 0.9300 ?
C15 C16 1.482(6) yes
C16 C19 1.351(6) yes
C16 C17 1.472(6) yes
C18 H18A 0.9600 ?
C18 H18B 0.9600 ?
C18 H18C 0.9600 ?
C19 H19A 0.9300 ?
C20 H20A 0.9600 ?
C20 H20B 0.9600 ?
C20 H20C 0.9600 ?
C21 H21A 0.9600 ?
C21 H21B 0.9600 ?
C21 H21C 0.9600 ?
C22 H22A 0.9300 ?
C23 H23A 0.9600 ?
C23 H23B 0.9600 ?
C23 H23C 0.9600 ?
C24 H24A 0.9600 ?
C24 H24B 0.9600 ?
C24 H24C 0.9600 ?
C31 C36 1.359(7) ?
C31 C32 1.389(7) ?
C31 H31A 0.9300 ?
C32 C33 1.384(6) ?
C32 H32A 0.9300 ?
C33 C34 1.385(6) ?
C33 C37 1.470(6) yes
C34 C35 1.379(6) ?
C34 H34A 0.9300 ?
C35 C36 1.364(7) ?
C35 H35A 0.9300 ?
C36 H36A 0.9300 ?
C38 C39 1.437(6) yes
C39 C52 1.345(6) yes
C40 C45 1.385(5) ?
C40 C41 1.396(5) ?
C41 C42 1.369(6) ?
C41 C46 1.499(6) yes
C42 C43 1.377(6) ?
C42 H42A 0.9300 ?
C43 C44 1.363(6) ?
C43 H43A 0.9300 ?
C44 C45 1.383(6) ?
C44 H44A 0.9300 ?
C45 H45A 0.9300 ?
C46 C49 1.353(6) yes
C46 C47 1.454(6) yes
C48 H48A 0.9600 ?
C48 H48B 0.9600 ?
C48 H48C 0.9600 ?
C49 H49A 0.9300 ?
C50 H50A 0.9600 ?
C50 H50B 0.9600 ?
C50 H50C 0.9600 ?
C51 H51A 0.9600 ?
C51 H51B 0.9600 ?
C51 H51C 0.9600 ?
C52 H52A 0.9300 ?
C53 H53A 0.9600 ?
C53 H53B 0.9600 ?
C53 H53C 0.9600 ?
C54 H54A 0.9600 ?
C54 H54B 0.9600 ?
C54 H54C 0.9600 ?

loop_
_geom_hbond_atom_site_label_D
_geom_hbond_atom_site_label_H
_geom_hbond_atom_site_label_A
_geom_hbond_site_symmetry_A
_geom_hbond_distance_DH
_geom_hbond_distance_HA
_geom_hbond_distance_DA
_geom_hbond_angle_DHA
_geom_hbond_publ_flag
C19 H19A O3 . 0.93 2.33 2.747(6) 107 yes
C23 H23A O7 2_656 0.96 2.51 3.280(6) 137 yes
C24 H24A O2 . 0.96 2.14 2.918(7) 137 yes
C49 H49A O7 . 0.93 2.34 2.763(6) 107 yes
C53 H53A O6 . 0.96 2.16 2.929(6) 136 yes

loop_
_cod_related_entry_id
_cod_related_entry_database
_cod_related_entry_code
1 ChemSpider 24733206
